data_1504126
loop_
_publ_author_name
'Umeda, Rui'
'Hibi, Daijiro'
'Miki, Koji'
'Tobe, Yoshito'

_publ_section_title
;
 Tetradehydrodinaphtho[10]annulene: a hitherto unknown dehydroannulene and
 a viable precursor to stable zethrene derivatives.
;
_journal_issue 18
_journal_name_full 'Organic letters'
_journal_page_first 4104
_journal_page_last 4106
_journal_paper_doi 10.1021/ol9015942
_journal_volume 11
_journal_year 2009
_chemical_formula_moiety 'C24 H12 '
_chemical_formula_sum 'C24 H12'
_chemical_formula_weight 300.36
_space_group_IT_number 15
_symmetry_cell_setting monoclinic
_symmetry_Int_Tables_number 15
_symmetry_space_group_name_Hall '-C 2yc'
_symmetry_space_group_name_H-M 'C 1 2/c 1'
_cell_angle_alpha 90.0000
_cell_angle_beta 125.953(5)
_cell_angle_gamma 90.0000
_cell_formula_units_Z 8
_cell_length_a 19.932(9)
_cell_length_b 11.060(5)
_cell_length_c 15.993(7)
_cell_measurement_reflns_used 1929
_cell_measurement_temperature 113.1
_cell_measurement_theta_max 27.5
_cell_measurement_theta_min 3.1
_cell_volume 2854(2)
_computing_cell_refinement CrystalClear
_computing_data_collection CrystalClear
_computing_data_reduction CrystalStructure
_computing_publication_material 'CrystalStructure 3.8'
_computing_structure_refinement SHELXL
_computing_structure_solution SIR92
_diffrn_detector_area_resol_mean 7.31
_diffrn_measured_fraction_theta_full 0.981
_diffrn_measured_fraction_theta_max 0.930
_diffrn_measurement_device_type 'Rigaku Mercury'
_diffrn_measurement_method \w
_diffrn_radiation_type 'Mo K\a'
_diffrn_radiation_wavelength 0.71075
_diffrn_reflns_av_R_equivalents 0.055
_diffrn_reflns_limit_h_max 25
_diffrn_reflns_limit_h_min -25
_diffrn_reflns_limit_k_max 13
_diffrn_reflns_limit_k_min -14
_diffrn_reflns_limit_l_max 20
_diffrn_reflns_limit_l_min -20
_diffrn_reflns_number 9010
_diffrn_reflns_theta_full 25.00
_diffrn_reflns_theta_max 27.48
_exptl_absorpt_coefficient_mu 0.079
_exptl_absorpt_correction_T_max 0.984
_exptl_absorpt_correction_T_min 0.782
_exptl_absorpt_correction_type multi-scan
_exptl_absorpt_process_details 'Jacobson, R. (1998) Private communication'
_exptl_crystal_colour orange
_exptl_crystal_density_diffrn 1.398
_exptl_crystal_density_method 'not measured'
_exptl_crystal_description prism
_exptl_crystal_F_000 1248.00
_exptl_crystal_size_max 0.40
_exptl_crystal_size_mid 0.20
_exptl_crystal_size_min 0.20
_refine_diff_density_max 0.59
_refine_diff_density_min -0.58
_refine_ls_extinction_method none
_refine_ls_goodness_of_fit_ref 1.169
_refine_ls_hydrogen_treatment refall
_refine_ls_number_parameters 218
_refine_ls_number_reflns 3045
_refine_ls_R_factor_gt 0.0760
_refine_ls_shift/su_max 0.0000
_refine_ls_structure_factor_coef Fsqd
_refine_ls_weighting_details 'w = 1/[\s^2^(Fo^2^)+(0.1000P)^2^+0.0000P] where P=(Fo^2^+2Fc^2^)/3'
_refine_ls_weighting_scheme calc
_refine_ls_wR_factor_ref 0.2535
_reflns_number_gt 1306
_reflns_number_total 3045
_reflns_threshold_expression F^2^>2.0\s(F^2^)
_cod_data_source_file ol9015942_si_001.cif
_cod_data_source_block '__DN10A'
_cod_original_formula_sum 'C24 H12 '
_cod_database_code 1504126

loop_
_symmetry_equiv_pos_site_id
_symmetry_equiv_pos_as_xyz
1 +X,+Y,+Z
2 -X,+Y,1/2-Z
3 -X,-Y,-Z
4 +X,-Y,1/2+Z
5 1/2+X,1/2+Y,+Z
6 1/2-X,1/2+Y,1/2-Z
7 1/2-X,1/2-Y,-Z
8 1/2+X,1/2-Y,1/2+Z

loop_
_atom_site_label
_atom_site_type_symbol
_atom_site_fract_x
_atom_site_fract_y
_atom_site_fract_z
_atom_site_U_iso_or_equiv
_atom_site_adp_type
_atom_site_occupancy
_atom_site_symmetry_multiplicity
_atom_site_calc_flag
_atom_site_refinement_flags
C(1) C 0.4421(2) 0.3385(3) 0.9948(2) 0.0247(8) Uani 1.00 1 d .
C(2) C 0.3501(2) 0.5267(2) 0.8899(2) 0.0230(8) Uani 1.00 1 d .
C(3) C 0.4849(2) 0.3269(3) 0.8580(2) 0.0239(8) Uani 1.00 1 d .
C(4) C 0.3996(2) 0.4249(3) 0.9497(2) 0.0256(8) Uani 1.00 1 d .
C(5) C 0.5353(2) 0.2263(2) 0.9179(2) 0.0234(8) Uani 1.00 1 d .
C(6) C 0.3317(2) 0.6660(2) 0.6272(2) 0.0257(8) Uani 1.00 1 d .
C(7) C 0.6373(2) 0.0277(2) 1.0290(2) 0.0282(8) Uani 1.00 1 d .
C(8) C 0.2955(2) 0.6723(2) 0.7479(2) 0.0242(8) Uani 1.00 1 d .
C(9) C 0.5918(2) 0.0816(2) 1.0615(2) 0.0245(8) Uani 1.00 1 d .
C(10) C 0.5990(2) 0.0354(3) 1.1494(2) 0.0278(9) Uani 1.00 1 d .
C(11) C 0.3063(2) 0.5866(2) 0.9190(2) 0.0262(8) Uani 1.00 1 d .
C(12) C 0.4419(2) 0.4127(2) 0.8122(2) 0.0248(8) Uani 1.00 1 d .
C(13) C 0.2900(2) 0.7181(3) 0.6612(2) 0.0255(8) Uani 1.00 1 d .
C(14) C 0.5814(2) 0.1690(2) 0.8902(2) 0.0270(8) Uani 1.00 1 d .
C(15) C 0.5400(2) 0.1835(2) 1.0065(2) 0.0223(8) Uani 1.00 1 d .
C(16) C 0.2572(2) 0.6879(2) 0.8650(2) 0.0284(9) Uani 1.00 1 d .
C(17) C 0.5559(2) 0.0873(2) 1.1821(2) 0.0276(9) Uani 1.00 1 d .
C(18) C 0.5052(2) 0.1869(2) 1.1302(2) 0.0263(9) Uani 1.00 1 d .
C(19) C 0.3818(2) 0.5644(2) 0.6790(2) 0.0254(8) Uani 1.00 1 d .
C(20) C 0.3460(2) 0.5688(2) 0.8015(2) 0.0229(8) Uani 1.00 1 d .
C(21) C 0.4959(2) 0.2357(2) 1.0440(2) 0.0231(8) Uani 1.00 1 d .
C(22) C 0.2521(2) 0.7296(3) 0.7817(2) 0.0267(8) Uani 1.00 1 d .
C(23) C 0.6323(2) 0.0700(2) 0.9452(2) 0.0285(9) Uani 1.00 1 d .
C(24) C 0.3894(2) 0.5153(2) 0.7635(2) 0.0230(8) Uani 1.00 1 d .
H(6) H 0.3270 0.6981 0.5689 0.031 Uiso 1.00 1 c R
H(7) H 0.6721 -0.0394 1.0663 0.034 Uiso 1.00 1 c R
H(10) H 0.6341 -0.0319 1.1856 0.033 Uiso 1.00 1 c R
H(11) H 0.3094 0.5585 0.9773 0.031 Uiso 1.00 1 c R
H(13) H 0.2564 0.7869 0.6261 0.031 Uiso 1.00 1 c R
H(14) H 0.5783 0.1979 0.8320 0.032 Uiso 1.00 1 c R
H(16) H 0.2276 0.7272 0.8869 0.034 Uiso 1.00 1 c R
H(17) H 0.5605 0.0552 1.2404 0.033 Uiso 1.00 1 c R
H(18) H 0.4761 0.2225 1.1544 0.031 Uiso 1.00 1 c R
H(19) H 0.4111 0.5286 0.6553 0.030 Uiso 1.00 1 c R
H(22) H 0.2188 0.7984 0.7456 0.032 Uiso 1.00 1 c R
H(23) H 0.6633 0.0324 0.9245 0.034 Uiso 1.00 1 c R

loop_
_atom_site_aniso_label
_atom_site_aniso_U_11
_atom_site_aniso_U_22
_atom_site_aniso_U_33
_atom_site_aniso_U_12
_atom_site_aniso_U_13
_atom_site_aniso_U_23
C(1) 0.034(2) 0.0236(19) 0.0245(19) -0.0042(17) 0.0218(18) -0.0026(15)
C(2) 0.031(2) 0.0180(18) 0.0245(19) -0.0034(15) 0.0184(18) -0.0015(15)
C(3) 0.034(2) 0.0208(19) 0.0229(19) -0.0042(16) 0.0204(18) -0.0013(15)
C(4) 0.034(2) 0.024(2) 0.028(2) -0.0005(17) 0.0231(18) -0.0008(16)
C(5) 0.030(2) 0.0169(18) 0.0280(19) -0.0029(15) 0.0193(18) -0.0040(15)
C(6) 0.031(2) 0.0261(19) 0.0203(18) -0.0020(16) 0.0152(18) 0.0006(15)
C(7) 0.031(2) 0.0175(18) 0.034(2) 0.0016(16) 0.0175(19) 0.0013(16)
C(8) 0.029(2) 0.0176(18) 0.0246(19) -0.0056(15) 0.0150(18) -0.0046(15)
C(9) 0.030(2) 0.0187(19) 0.0273(19) -0.0032(16) 0.0185(18) -0.0038(15)
C(10) 0.029(2) 0.023(2) 0.026(2) -0.0015(16) 0.0129(18) 0.0018(16)
C(11) 0.034(2) 0.0241(19) 0.0276(19) -0.0009(16) 0.0218(19) -0.0006(15)
C(12) 0.039(2) 0.0189(19) 0.0255(19) -0.0036(17) 0.0243(19) -0.0011(16)
C(13) 0.026(2) 0.0215(18) 0.0218(19) -0.0013(16) 0.0095(17) 0.0009(15)
C(14) 0.037(2) 0.0223(19) 0.031(2) 0.0001(16) 0.0250(19) 0.0007(15)
C(15) 0.028(2) 0.0177(18) 0.0242(19) -0.0033(15) 0.0170(17) -0.0035(14)
C(16) 0.034(2) 0.023(2) 0.033(2) -0.0000(16) 0.0226(19) -0.0041(16)
C(17) 0.038(2) 0.023(2) 0.0236(19) -0.0040(17) 0.0191(19) 0.0015(15)
C(18) 0.037(2) 0.0214(19) 0.028(2) -0.0023(16) 0.0233(19) -0.0007(15)
C(19) 0.032(2) 0.0236(19) 0.0265(19) 0.0001(16) 0.0200(18) -0.0017(15)
C(20) 0.029(2) 0.0159(17) 0.0247(18) -0.0034(15) 0.0159(17) -0.0034(14)
C(21) 0.028(2) 0.0183(18) 0.0218(19) -0.0063(15) 0.0138(18) -0.0044(15)
C(22) 0.031(2) 0.0211(19) 0.0262(19) 0.0004(16) 0.0157(18) -0.0015(16)
C(23) 0.035(2) 0.023(2) 0.036(2) 0.0001(16) 0.0253(19) -0.0022(16)
C(24) 0.028(2) 0.0197(18) 0.0199(18) -0.0024(15) 0.0134(17) -0.0023(14)

loop_
_atom_type_symbol
_atom_type_description
_atom_type_scat_dispersion_real
_atom_type_scat_dispersion_imag
_atom_type_scat_source
C C 0.003 0.002
;
International Tables for Crystallography
(1992, Vol. C, Tables 4.2.6.8 and 6.1.1.4)
;
H H 0.000 0.000
;
International Tables for Crystallography
(1992, Vol. C, Table 6.1.1.4)
;

loop_
_geom_angle_atom_site_label_1
_geom_angle_atom_site_label_2
_geom_angle_atom_site_label_3
_geom_angle
_geom_angle_publ_flag
C(4) C(1) C(21) 175.1(5) yes
C(4) C(2) C(11) 118.5(4) yes
C(4) C(2) C(20) 122.0(4) yes
C(11) C(2) C(20) 119.5(2) yes
C(5) C(3) C(12) 176.0(5) yes
C(1) C(4) C(2) 175.5(5) yes
C(3) C(5) C(14) 118.7(3) yes
C(3) C(5) C(15) 121.9(4) yes
C(14) C(5) C(15) 119.4(2) yes
C(13) C(6) C(19) 119.5(3) yes
C(9) C(7) C(23) 121.5(3) yes
C(13) C(8) C(20) 119.7(4) yes
C(13) C(8) C(22) 120.1(3) yes
C(20) C(8) C(22) 120.2(3) yes
C(7) C(9) C(10) 119.8(3) yes
C(7) C(9) C(15) 119.6(4) yes
C(10) C(9) C(15) 120.6(4) yes
C(9) C(10) C(17) 120.4(3) yes
C(2) C(11) C(16) 121.9(4) yes
C(3) C(12) C(24) 175.6(5) yes
C(6) C(13) C(8) 121.7(3) yes
C(5) C(14) C(23) 121.9(4) yes
C(5) C(15) C(9) 117.9(4) yes
C(5) C(15) C(21) 124.9(2) yes
C(9) C(15) C(21) 117.1(3) yes
C(11) C(16) C(22) 120.0(4) yes
C(10) C(17) C(18) 120.2(4) yes
C(17) C(18) C(21) 121.8(4) yes
C(6) C(19) C(24) 121.5(4) yes
C(2) C(20) C(8) 117.4(4) yes
C(2) C(20) C(24) 125.2(2) yes
C(8) C(20) C(24) 117.4(3) yes
C(1) C(21) C(15) 121.9(3) yes
C(1) C(21) C(18) 118.1(4) yes
C(15) C(21) C(18) 119.9(3) yes
C(8) C(22) C(16) 120.9(3) yes
C(7) C(23) C(14) 119.5(4) yes
C(12) C(24) C(19) 118.1(4) yes
C(12) C(24) C(20) 121.7(3) yes
C(19) C(24) C(20) 120.2(3) yes
C(13) C(6) H(6) 120.2 no
C(19) C(6) H(6) 120.2 no
C(9) C(7) H(7) 119.2 no
C(23) C(7) H(7) 119.2 no
C(9) C(10) H(10) 119.8 no
C(17) C(10) H(10) 119.8 no
C(2) C(11) H(11) 119.0 no
C(16) C(11) H(11) 119.0 no
C(6) C(13) H(13) 119.2 no
C(8) C(13) H(13) 119.2 no
C(5) C(14) H(14) 119.0 no
C(23) C(14) H(14) 119.0 no
C(11) C(16) H(16) 120.0 no
C(22) C(16) H(16) 120.0 no
C(10) C(17) H(17) 119.9 no
C(18) C(17) H(17) 119.9 no
C(17) C(18) H(18) 119.1 no
C(21) C(18) H(18) 119.1 no
C(6) C(19) H(19) 119.2 no
C(24) C(19) H(19) 119.2 no
C(8) C(22) H(22) 119.5 no
C(16) C(22) H(22) 119.5 no
C(7) C(23) H(23) 120.2 no
C(14) C(23) H(23) 120.2 no

loop_
_geom_bond_atom_site_label_1
_geom_bond_atom_site_label_2
_geom_bond_distance
_geom_bond_publ_flag
C(1) C(4) 1.196(4) yes
C(1) C(21) 1.440(4) yes
C(2) C(4) 1.432(4) yes
C(2) C(11) 1.377(6) yes
C(2) C(20) 1.444(6) yes
C(3) C(5) 1.427(4) yes
C(3) C(12) 1.197(4) yes
C(5) C(14) 1.386(6) yes
C(5) C(15) 1.445(6) yes
C(6) C(13) 1.360(6) yes
C(6) C(19) 1.406(4) yes
C(7) C(9) 1.413(7) yes
C(7) C(23) 1.369(6) yes
C(8) C(13) 1.418(6) yes
C(8) C(20) 1.430(4) yes
C(8) C(22) 1.413(6) yes
C(9) C(10) 1.421(6) yes
C(9) C(15) 1.429(4) yes
C(10) C(17) 1.368(7) yes
C(11) C(16) 1.401(4) yes
C(12) C(24) 1.426(4) yes
C(14) C(23) 1.398(4) yes
C(15) C(21) 1.443(6) yes
C(16) C(22) 1.356(6) yes
C(17) C(18) 1.393(4) yes
C(18) C(21) 1.387(5) yes
C(19) C(24) 1.380(5) yes
C(20) C(24) 1.443(6) yes
C(6) H(6) 0.950 no
C(7) H(7) 0.950 no
C(10) H(10) 0.950 no
C(11) H(11) 0.950 no
C(13) H(13) 0.950 no
C(14) H(14) 0.950 no
C(16) H(16) 0.950 no
C(17) H(17) 0.950 no
C(18) H(18) 0.950 no
C(19) H(19) 0.950 no
C(22) H(22) 0.950 no
C(23) H(23) 0.950 no

loop_
_geom_contact_atom_site_label_1
_geom_contact_atom_site_label_2
_geom_contact_distance
_geom_contact_site_symmetry_2
C(1) C(2) 2.626(4) .
C(1) C(3) 2.780(7) .
C(1) C(5) 3.032(7) .
C(1) C(11) 3.531(5) .
C(1) C(12) 3.031(6) .
C(1) C(15) 2.521(5) .
C(1) C(18) 2.425(4) .
C(1) C(20) 3.572(4) .
C(2) C(1) 2.626(4) .
C(2) C(8) 2.456(4) .
C(2) C(12) 3.024(7) .
C(2) C(16) 2.429(5) .
C(2) C(22) 2.807(4) .
C(2) C(24) 2.563(6) .
C(3) C(1) 2.780(7) .
C(3) C(4) 3.024(7) .
C(3) C(14) 2.419(5) .
C(3) C(15) 2.511(4) .
C(3) C(19) 3.523(4) .
C(3) C(20) 3.564(5) .
C(3) C(21) 3.025(6) .
C(3) C(24) 2.622(4) .
C(4) C(3) 3.024(7) .
C(4) C(11) 2.414(5) .
C(4) C(12) 2.782(7) .
C(4) C(15) 3.577(5) .
C(4) C(18) 3.543(4) .
C(4) C(20) 2.515(4) .
C(4) C(21) 2.634(4) .
C(4) C(24) 3.033(6) .
C(5) C(1) 3.032(7) .
C(5) C(7) 2.805(4) .
C(5) C(9) 2.463(4) .
C(5) C(11) 3.374(4) 3_667
C(5) C(12) 2.623(4) .
C(5) C(21) 2.561(6) .
C(5) C(23) 2.434(5) .
C(6) C(8) 2.426(7) .
C(6) C(20) 2.842(6) .
C(6) C(24) 2.431(4) .
C(7) C(5) 2.805(4) .
C(7) C(10) 2.452(7) .
C(7) C(14) 2.390(4) .
C(7) C(15) 2.457(5) .
C(7) C(17) 3.546(4) 3_657
C(7) C(18) 3.419(4) 3_657
C(8) C(2) 2.456(4) .
C(8) C(6) 2.426(7) .
C(8) C(11) 2.782(6) .
C(8) C(16) 2.409(7) .
C(8) C(18) 3.594(5) 3_667
C(8) C(19) 2.797(6) .
C(8) C(24) 2.455(5) .
C(9) C(5) 2.463(4) .
C(9) C(9) 3.473(5) 3_657
C(9) C(10) 3.528(4) 3_657
C(9) C(14) 2.796(6) .
C(9) C(16) 3.576(5) 3_667
C(9) C(17) 2.421(7) .
C(9) C(18) 2.788(7) .
C(9) C(21) 2.451(5) .
C(9) C(22) 3.342(4) 3_667
C(9) C(23) 2.428(7) .
C(10) C(7) 2.452(7) .
C(10) C(9) 3.528(4) 3_657
C(10) C(15) 2.476(4) .
C(10) C(15) 3.412(4) 3_657
C(10) C(18) 2.394(5) .
C(10) C(21) 2.811(4) .
C(10) C(22) 3.597(5) 3_667
C(11) C(1) 3.531(5) .
C(11) C(4) 2.414(5) .
C(11) C(5) 3.374(4) 3_667
C(11) C(8) 2.782(6) .
C(11) C(20) 2.437(7) .
C(11) C(22) 2.388(4) .
C(12) C(1) 3.031(6) .
C(12) C(2) 3.024(7) .
C(12) C(4) 2.782(7) .
C(12) C(5) 2.623(4) .
C(12) C(14) 3.533(5) .
C(12) C(15) 3.574(4) .
C(12) C(19) 2.407(4) .
C(12) C(20) 2.506(6) .
C(13) C(17) 3.363(4) 3_667
C(13) C(18) 3.592(4) 3_667
C(13) C(19) 2.389(5) .
C(13) C(20) 2.463(4) .
C(13) C(22) 2.453(7) .
C(13) C(24) 2.797(4) .
C(14) C(3) 2.419(5) .
C(14) C(7) 2.390(4) .
C(14) C(9) 2.796(6) .
C(14) C(12) 3.533(5) .
C(14) C(15) 2.445(7) .
C(15) C(1) 2.521(5) .
C(15) C(3) 2.511(4) .
C(15) C(4) 3.577(5) .
C(15) C(7) 2.457(5) .
C(15) C(10) 2.476(4) .
C(15) C(10) 3.412(4) 3_657
C(15) C(12) 3.574(4) .
C(15) C(14) 2.445(7) .
C(15) C(16) 3.582(5) 3_667
C(15) C(17) 2.841(6) .
C(15) C(18) 2.450(7) .
C(15) C(23) 2.837(7) .
C(16) C(2) 2.429(5) .
C(16) C(8) 2.409(7) .
C(16) C(9) 3.576(5) 3_667
C(16) C(15) 3.582(5) 3_667
C(16) C(20) 2.830(7) .
C(17) C(7) 3.546(4) 3_657
C(17) C(9) 2.421(7) .
C(17) C(13) 3.363(4) 3_667
C(17) C(15) 2.841(6) .
C(17) C(21) 2.429(4) .
C(17) C(23) 3.504(5) 3_657
C(18) C(1) 2.425(4) .
C(18) C(4) 3.543(4) .
C(18) C(7) 3.419(4) 3_657
C(18) C(8) 3.594(5) 3_667
C(18) C(9) 2.788(7) .
C(18) C(10) 2.394(5) .
C(18) C(13) 3.592(4) 3_667
C(18) C(15) 2.450(7) .
C(19) C(3) 3.523(4) .
C(19) C(8) 2.797(6) .
C(19) C(12) 2.407(4) .
C(19) C(13) 2.389(5) .
C(19) C(20) 2.448(7) .
C(20) C(1) 3.572(4) .
C(20) C(3) 3.564(5) .
C(20) C(4) 2.515(4) .
C(20) C(6) 2.842(6) .
C(20) C(11) 2.437(7) .
C(20) C(12) 2.506(6) .
C(20) C(13) 2.463(4) .
C(20) C(16) 2.830(7) .
C(20) C(19) 2.448(7) .
C(20) C(21) 3.401(4) 3_667
C(20) C(22) 2.465(5) .
C(21) C(3) 3.025(6) .
C(21) C(4) 2.634(4) .
C(21) C(5) 2.561(6) .
C(21) C(9) 2.451(5) .
C(21) C(10) 2.811(4) .
C(21) C(17) 2.429(4) .
C(21) C(20) 3.401(4) 3_667
C(22) C(2) 2.807(4) .
C(22) C(9) 3.342(4) 3_667
C(22) C(10) 3.597(5) 3_667
C(22) C(11) 2.388(4) .
C(22) C(13) 2.453(7) .
C(22) C(20) 2.465(5) .
C(23) C(5) 2.434(5) .
C(23) C(9) 2.428(7) .
C(23) C(15) 2.837(7) .
C(23) C(17) 3.504(5) 3_657
C(24) C(2) 2.563(6) .
C(24) C(3) 2.622(4) .
C(24) C(4) 3.033(6) .
C(24) C(6) 2.431(4) .
C(24) C(8) 2.455(5) .
C(24) C(13) 2.797(4) .
C(1) H(6) 3.164 4_565
C(1) H(11) 3.481 .
C(1) H(13) 3.276 6_546
C(1) H(18) 2.567 .
C(1) H(19) 3.315 4_565
C(1) H(22) 3.284 6_546
C(2) H(10) 3.564 8_454
C(2) H(11) 2.017 .
C(2) H(13) 3.312 6_546
C(2) H(16) 3.279 .
C(2) H(22) 3.076 6_546
C(3) H(11) 3.560 3_667
C(3) H(14) 2.566 .
C(3) H(14) 2.892 2_656
C(3) H(19) 3.471 .
C(3) H(19) 3.135 2_656
C(3) H(22) 3.381 6_546
C(4) H(6) 3.288 4_565
C(4) H(11) 2.558 .
C(4) H(13) 3.007 6_546
C(4) H(18) 3.491 .
C(4) H(19) 3.200 4_565
C(4) H(22) 2.938 6_546
C(5) H(10) 3.493 3_657
C(5) H(11) 3.459 3_667
C(5) H(14) 2.025 .
C(5) H(14) 3.252 2_656
C(5) H(23) 3.286 .
C(6) H(6) 3.234 7_566
C(6) H(7) 3.065 8_454
C(6) H(11) 3.296 4_564
C(6) H(13) 2.003 .
C(6) H(13) 3.378 7_566
C(6) H(18) 3.561 3_667
C(6) H(18) 2.920 4_564
C(6) H(19) 2.045 .
C(7) H(10) 2.627 .
C(7) H(14) 3.241 .
C(7) H(16) 3.487 3_667
C(7) H(22) 3.575 3_667
C(7) H(23) 2.021 .
C(8) H(6) 3.284 .
C(8) H(7) 2.873 8_454
C(8) H(10) 3.161 8_454
C(8) H(13) 2.056 .
C(8) H(16) 3.268 .
C(8) H(22) 2.055 .
C(9) H(7) 2.052 .
C(9) H(10) 2.065 .
C(9) H(17) 3.280 .
C(9) H(22) 3.443 3_667
C(9) H(23) 3.285 .
C(10) H(7) 2.615 .
C(10) H(13) 3.593 3_667
C(10) H(17) 2.018 .
C(10) H(18) 3.243 .
C(10) H(22) 3.496 3_667
C(11) H(10) 3.322 8_454
C(11) H(13) 3.466 6_546
C(11) H(16) 2.049 .
C(11) H(19) 3.317 4_565
C(11) H(22) 3.246 .
C(11) H(23) 2.964 5_455
C(12) H(14) 3.483 .
C(12) H(14) 3.168 2_656
C(12) H(19) 2.552 .
C(12) H(19) 2.951 2_656
C(12) H(22) 3.037 6_546
C(13) H(6) 2.013 .
C(13) H(6) 3.125 7_566
C(13) H(7) 2.747 8_454
C(13) H(17) 3.483 3_667
C(13) H(19) 3.240 .
C(13) H(22) 2.623 .
C(14) H(7) 3.246 .
C(14) H(11) 3.591 3_667
C(14) H(14) 3.096 2_656
C(14) H(16) 3.547 3_667
C(14) H(16) 3.014 5_545
C(14) H(17) 3.402 3_657
C(14) H(17) 3.300 4_554
C(14) H(23) 2.048 .
C(15) H(7) 3.312 .
C(15) H(10) 3.330 .
C(15) H(10) 3.431 3_657
C(15) H(14) 3.302 .
C(15) H(18) 3.306 .
C(16) H(10) 2.994 8_454
C(16) H(11) 2.039 .
C(16) H(14) 3.286 5_455
C(16) H(22) 2.003 .
C(16) H(23) 3.075 5_455
C(17) H(10) 2.016 .
C(17) H(13) 3.445 3_667
C(17) H(17) 3.228 2_657
C(17) H(18) 2.033 .
C(17) H(18) 3.383 2_657
C(17) H(23) 3.409 4_555
C(18) H(6) 3.331 4_565
C(18) H(7) 3.461 3_657
C(18) H(10) 3.251 .
C(18) H(17) 2.040 .
C(18) H(17) 3.362 2_657
C(18) H(18) 3.265 2_657
C(19) H(6) 2.055 .
C(19) H(7) 3.458 8_454
C(19) H(11) 2.978 4_564
C(19) H(13) 3.247 .
C(19) H(18) 3.438 3_667
C(19) H(18) 3.181 4_564
C(19) H(19) 3.372 2_656
C(20) H(7) 3.311 8_454
C(20) H(10) 3.501 8_454
C(20) H(11) 3.295 .
C(20) H(13) 3.316 .
C(20) H(19) 3.304 .
C(20) H(22) 3.319 .
C(20) H(22) 3.168 6_546
C(21) H(7) 3.478 3_657
C(21) H(17) 3.280 .
C(21) H(18) 2.027 .
C(22) H(7) 3.520 8_454
C(22) H(10) 2.904 8_454
C(22) H(11) 3.236 .
C(22) H(13) 2.619 .
C(22) H(16) 2.007 .
C(23) H(7) 2.011 .
C(23) H(11) 3.257 5_545
C(23) H(14) 2.036 .
C(23) H(16) 3.352 3_667
C(23) H(16) 3.094 5_545
C(23) H(17) 3.479 3_657
C(23) H(17) 3.031 4_554
C(24) H(6) 3.283 .
C(24) H(7) 3.569 8_454
C(24) H(19) 2.022 .
C(24) H(19) 3.385 2_656
C(24) H(22) 3.171 6_546
H(6) C(1) 3.164 4_564
H(6) C(4) 3.288 4_564
H(6) C(6) 3.234 7_566
H(6) C(8) 3.284 .
H(6) C(13) 2.013 .
H(6) C(13) 3.125 7_566
H(6) C(18) 3.331 4_564
H(6) C(19) 2.055 .
H(6) C(24) 3.283 .
H(6) H(6) 2.768 7_566
H(6) H(7) 3.532 8_454
H(6) H(11) 3.118 4_564
H(6) H(13) 2.302 .
H(6) H(13) 2.535 7_566
H(6) H(18) 2.589 4_564
H(6) H(19) 2.348 .
H(7) C(6) 3.065 8_555
H(7) C(8) 2.873 8_555
H(7) C(9) 2.052 .
H(7) C(10) 2.615 .
H(7) C(13) 2.747 8_555
H(7) C(14) 3.246 .
H(7) C(15) 3.312 .
H(7) C(18) 3.461 3_657
H(7) C(19) 3.458 8_555
H(7) C(20) 3.311 8_555
H(7) C(21) 3.478 3_657
H(7) C(22) 3.520 8_555
H(7) C(23) 2.011 .
H(7) C(24) 3.569 8_555
H(7) H(6) 3.532 8_555
H(7) H(10) 2.433 .
H(7) H(13) 3.057 8_555
H(7) H(23) 2.311 .
H(10) C(2) 3.564 8_555
H(10) C(5) 3.493 3_657
H(10) C(7) 2.627 .
H(10) C(8) 3.161 8_555
H(10) C(9) 2.065 .
H(10) C(11) 3.322 8_555
H(10) C(15) 3.330 .
H(10) C(15) 3.431 3_657
H(10) C(16) 2.994 8_555
H(10) C(17) 2.016 .
H(10) C(18) 3.251 .
H(10) C(20) 3.501 8_555
H(10) C(22) 2.904 8_555
H(10) H(7) 2.433 .
H(10) H(16) 3.385 8_555
H(10) H(17) 2.314 .
H(10) H(22) 3.563 3_667
H(10) H(22) 3.249 8_555
H(10) H(23) 3.510 4_555
H(11) C(1) 3.481 .
H(11) C(2) 2.017 .
H(11) C(3) 3.560 3_667
H(11) C(4) 2.558 .
H(11) C(5) 3.459 3_667
H(11) C(6) 3.296 4_565
H(11) C(14) 3.591 3_667
H(11) C(16) 2.039 .
H(11) C(19) 2.978 4_565
H(11) C(20) 3.295 .
H(11) C(22) 3.236 .
H(11) C(23) 3.257 5_455
H(11) H(6) 3.118 4_565
H(11) H(13) 3.306 6_546
H(11) H(16) 2.337 .
H(11) H(16) 3.572 7_567
H(11) H(19) 2.523 4_565
H(11) H(23) 2.528 5_455
H(13) C(1) 3.276 6_556
H(13) C(2) 3.312 6_556
H(13) C(4) 3.007 6_556
H(13) C(6) 2.003 .
H(13) C(6) 3.378 7_566
H(13) C(8) 2.056 .
H(13) C(10) 3.593 3_667
H(13) C(11) 3.466 6_556
H(13) C(17) 3.445 3_667
H(13) C(19) 3.247 .
H(13) C(20) 3.316 .
H(13) C(22) 2.619 .
H(13) H(6) 2.302 .
H(13) H(6) 2.535 7_566
H(13) H(7) 3.057 8_454
H(13) H(11) 3.306 6_556
H(13) H(17) 3.431 3_667
H(13) H(22) 2.433 .
H(13) H(23) 3.480 2_666
H(14) C(3) 2.566 .
H(14) C(3) 2.892 2_656
H(14) C(5) 2.025 .
H(14) C(5) 3.252 2_656
H(14) C(7) 3.241 .
H(14) C(12) 3.483 .
H(14) C(12) 3.168 2_656
H(14) C(14) 3.096 2_656
H(14) C(15) 3.302 .
H(14) C(16) 3.286 5_545
H(14) C(23) 2.036 .
H(14) H(14) 2.648 2_656
H(14) H(16) 2.581 5_545
H(14) H(17) 3.082 4_554
H(14) H(23) 2.337 .
H(16) C(2) 3.279 .
H(16) C(7) 3.487 3_667
H(16) C(8) 3.268 .
H(16) C(11) 2.049 .
H(16) C(14) 3.547 3_667
H(16) C(14) 3.014 5_455
H(16) C(22) 2.007 .
H(16) C(23) 3.352 3_667
H(16) C(23) 3.094 5_455
H(16) H(10) 3.385 8_454
H(16) H(11) 2.337 .
H(16) H(11) 3.572 7_567
H(16) H(14) 2.581 5_455
H(16) H(16) 3.217 7_567
H(16) H(22) 2.300 .
H(16) H(23) 2.748 5_455
H(17) C(9) 3.280 .
H(17) C(10) 2.018 .
H(17) C(13) 3.483 3_667
H(17) C(14) 3.402 3_657
H(17) C(14) 3.300 4_555
H(17) C(17) 3.228 2_657
H(17) C(18) 2.040 .
H(17) C(18) 3.362 2_657
H(17) C(21) 3.280 .
H(17) C(23) 3.479 3_657
H(17) C(23) 3.031 4_555
H(17) H(10) 2.314 .
H(17) H(13) 3.431 3_667
H(17) H(14) 3.082 4_555
H(17) H(17) 2.604 2_657
H(17) H(18) 2.329 .
H(17) H(18) 2.869 2_657
H(17) H(23) 2.593 4_555
H(18) C(1) 2.567 .
H(18) C(4) 3.491 .
H(18) C(6) 3.561 3_667
H(18) C(6) 2.920 4_565
H(18) C(10) 3.243 .
H(18) C(15) 3.306 .
H(18) C(17) 2.033 .
H(18) C(17) 3.383 2_657
H(18) C(18) 3.265 2_657
H(18) C(19) 3.438 3_667
H(18) C(19) 3.181 4_565
H(18) C(21) 2.027 .
H(18) H(6) 2.589 4_565
H(18) H(17) 2.329 .
H(18) H(17) 2.869 2_657
H(18) H(18) 2.616 2_657
H(18) H(19) 3.047 4_565
H(19) C(1) 3.315 4_564
H(19) C(3) 3.471 .
H(19) C(3) 3.135 2_656
H(19) C(4) 3.200 4_564
H(19) C(6) 2.045 .
H(19) C(11) 3.317 4_564
H(19) C(12) 2.552 .
H(19) C(12) 2.951 2_656
H(19) C(13) 3.240 .
H(19) C(19) 3.372 2_656
H(19) C(20) 3.304 .
H(19) C(24) 2.022 .
H(19) C(24) 3.385 2_656
H(19) H(6) 2.348 .
H(19) H(11) 2.523 4_564
H(19) H(18) 3.047 4_564
H(19) H(19) 3.021 2_656
H(22) C(1) 3.284 6_556
H(22) C(2) 3.076 6_556
H(22) C(3) 3.381 6_556
H(22) C(4) 2.938 6_556
H(22) C(7) 3.575 3_667
H(22) C(8) 2.055 .
H(22) C(9) 3.443 3_667
H(22) C(10) 3.496 3_667
H(22) C(11) 3.246 .
H(22) C(12) 3.037 6_556
H(22) C(13) 2.623 .
H(22) C(16) 2.003 .
H(22) C(20) 3.319 .
H(22) C(20) 3.168 6_556
H(22) C(24) 3.171 6_556
H(22) H(10) 3.563 3_667
H(22) H(10) 3.249 8_454
H(22) H(13) 2.433 .
H(22) H(16) 2.300 .
H(23) C(5) 3.286 .
H(23) C(7) 2.021 .
H(23) C(9) 3.285 .
H(23) C(11) 2.964 5_545
H(23) C(14) 2.048 .
H(23) C(16) 3.075 5_545
H(23) C(17) 3.409 4_554
H(23) H(7) 2.311 .
H(23) H(10) 3.510 4_554
H(23) H(11) 2.528 5_545
H(23) H(13) 3.480 2_646
H(23) H(14) 2.337 .
H(23) H(16) 2.748 5_545
H(23) H(17) 2.593 4_554

loop_
_geom_torsion_atom_site_label_1
_geom_torsion_atom_site_label_2
_geom_torsion_atom_site_label_3
_geom_torsion_atom_site_label_4
_geom_torsion
C(4) C(1) C(21) C(15) -11(3)
C(4) C(1) C(21) C(18) 169(3)
C(21) C(1) C(4) C(2) 18(7)
C(4) C(2) C(11) C(16) 179.3(2)
C(11) C(2) C(4) C(1) 174(4)
C(4) C(2) C(20) C(8) -179.2(2)
C(4) C(2) C(20) C(24) 0.3(4)
C(20) C(2) C(4) C(1) -7(4)
C(11) C(2) C(20) C(8) -0.2(3)
C(11) C(2) C(20) C(24) 179.4(2)
C(20) C(2) C(11) C(16) 0.2(4)
C(5) C(3) C(12) C(24) -6(9)
C(12) C(3) C(5) C(14) -170(5)
C(12) C(3) C(5) C(15) 10(5)
C(3) C(5) C(14) C(23) 179.9(2)
C(3) C(5) C(15) C(9) 179.6(2)
C(3) C(5) C(15) C(21) -0.1(3)
C(14) C(5) C(15) C(9) -0.8(4)
C(14) C(5) C(15) C(21) 179.4(2)
C(15) C(5) C(14) C(23) 0.4(4)
C(13) C(6) C(19) C(24) 0.4(4)
C(19) C(6) C(13) C(8) -0.2(4)
C(9) C(7) C(23) C(14) 0.2(4)
C(23) C(7) C(9) C(10) -179.6(3)
C(23) C(7) C(9) C(15) -0.7(4)
C(13) C(8) C(20) C(2) 179.3(2)
C(13) C(8) C(20) C(24) -0.2(4)
C(20) C(8) C(13) C(6) 0.1(3)
C(13) C(8) C(22) C(16) -179.3(3)
C(22) C(8) C(13) C(6) 179.3(2)
C(20) C(8) C(22) C(16) -0.2(4)
C(22) C(8) C(20) C(2) 0.2(3)
C(22) C(8) C(20) C(24) -179.4(2)
C(7) C(9) C(10) C(17) 179.5(2)
C(7) C(9) C(15) C(5) 1.0(4)
C(7) C(9) C(15) C(21) -179.2(2)
C(10) C(9) C(15) C(5) 179.9(2)
C(10) C(9) C(15) C(21) -0.3(4)
C(15) C(9) C(10) C(17) 0.6(4)
C(9) C(10) C(17) C(18) -0.8(4)
C(2) C(11) C(16) C(22) -0.1(3)
C(3) C(12) C(24) C(19) 176(4)
C(3) C(12) C(24) C(20) -3(4)
C(5) C(14) C(23) C(7) -0.0(4)
C(5) C(15) C(21) C(1) -0.3(4)
C(5) C(15) C(21) C(18) -180.0(2)
C(9) C(15) C(21) C(1) 180.0(2)
C(9) C(15) C(21) C(18) 0.2(4)
C(11) C(16) C(22) C(8) 0.1(3)
C(10) C(17) C(18) C(21) 0.7(4)
C(17) C(18) C(21) C(1) 179.8(2)
C(17) C(18) C(21) C(15) -0.5(4)
C(6) C(19) C(24) C(12) -179.6(2)
C(6) C(19) C(24) C(20) -0.6(4)
C(2) C(20) C(24) C(12) -0.1(3)
C(2) C(20) C(24) C(19) -179.0(2)
C(8) C(20) C(24) C(12) 179.4(2)
C(8) C(20) C(24) C(19) 0.5(4)
